data_4033263
loop_
_publ_author_name
'Bisht, Shweta'
'Rani, Rashmi'
'Peddinti, Rama Krishna'

_publ_section_title
;
 Regioselective Synthesis of Bicyclic and Polycyclic Systems by
 Cycloaddition Reactions of Alkenyl p-Benzoquinones
;
_journal_name_full 'The Journal of Organic Chemistry'
_journal_paper_doi 10.1021/acs.joc.7b02377
_journal_year 2017
_chemical_formula_moiety 'C20 H26 O8'
_chemical_formula_sum 'C20 H26 O8'
_chemical_formula_weight 394.41
_space_group_IT_number 14
_space_group_name_Hall '-P 2ybc'
_symmetry_cell_setting monoclinic
_symmetry_space_group_name_Hall '-P 2ybc'
_symmetry_space_group_name_H-M 'P 1 21/c 1'
_atom_sites_solution_hydrogens geom
_atom_sites_solution_primary direct
_atom_sites_solution_secondary difmap
_audit_creation_method SHELXL-97
_cell_angle_alpha 90.000(5)
_cell_angle_beta 103.551(5)
_cell_angle_gamma 90.000(5)
_cell_formula_units_Z 4
_cell_length_a 10.377(5)
_cell_length_b 22.737(5)
_cell_length_c 8.394(5)
_cell_measurement_reflns_used 4553
_cell_measurement_temperature 293(2)
_cell_measurement_theta_max 28.366
_cell_measurement_theta_min 0.979
_cell_volume 1925.4(15)
_computing_cell_refinement 'Bruker SMART'
_computing_data_collection 'Bruker SMART'
_computing_data_reduction 'Bruker SMART'
_computing_structure_refinement 'SHELXL-97 (Sheldrick, 1997)'
_diffrn_ambient_temperature 293(2)
_diffrn_measured_fraction_theta_full 1.000
_diffrn_measured_fraction_theta_max 1.000
_diffrn_measurement_device_type 'CCD area detector''
_diffrn_measurement_method 'phi and omega scans'
_diffrn_radiation_monochromator graphite
_diffrn_radiation_source 'fine-focus sealed tube'
_diffrn_radiation_type MoK\a
_diffrn_radiation_wavelength 0.71073
_diffrn_reflns_av_R_equivalents 0.0875
_diffrn_reflns_av_sigmaI/netI 0.0594
_diffrn_reflns_limit_h_max 12
_diffrn_reflns_limit_h_min -12
_diffrn_reflns_limit_k_max 27
_diffrn_reflns_limit_k_min -27
_diffrn_reflns_limit_l_max 9
_diffrn_reflns_limit_l_min -10
_diffrn_reflns_number 24989
_diffrn_reflns_theta_full 25.50
_diffrn_reflns_theta_max 25.50
_diffrn_reflns_theta_min 1.79
_diffrn_standards_number 29739
_exptl_absorpt_coefficient_mu 0.105
_exptl_absorpt_correction_type none
_exptl_crystal_colour yellow
_exptl_crystal_density_diffrn 1.361
_exptl_crystal_density_method 'not measured'
_exptl_crystal_description needle
_exptl_crystal_F_000 840
_exptl_crystal_size_max 0.22
_exptl_crystal_size_mid 0.20
_exptl_crystal_size_min 0.18
_refine_diff_density_max 0.561
_refine_diff_density_min -0.467
_refine_diff_density_rms 0.194
_refine_ls_extinction_method none
_refine_ls_goodness_of_fit_ref 1.263
_refine_ls_hydrogen_treatment mixed
_refine_ls_matrix_type full
_refine_ls_number_parameters 258
_refine_ls_number_reflns 3580
_refine_ls_number_restraints 0
_refine_ls_restrained_S_all 1.263
_refine_ls_R_factor_all 0.1162
_refine_ls_R_factor_gt 0.0588
_refine_ls_shift/su_max 0.000
_refine_ls_shift/su_mean 0.000
_refine_ls_structure_factor_coef Fsqd
_refine_ls_weighting_details 'calc w=1/[\s^2^(Fo^2^)+(0.1000P)^2^+0.0000P] where P=(Fo^2^+2Fc^2^)/3'
_refine_ls_weighting_scheme calc
_refine_ls_wR_factor_gt 0.1660
_refine_ls_wR_factor_ref 0.2172
_reflns_number_gt 2136
_reflns_number_total 3580
_reflns_threshold_expression >2sigma(I)
_cod_data_source_file jo7b02377_si_002.cif
_cod_data_source_block ups3140rkp_ssb13_0ma
_cod_original_sg_symbol_H-M 'P 21/c'
_cod_database_code 4033263

loop_
_symmetry_equiv_pos_as_xyz
'x, y, z'
'-x, y+1/2, -z+1/2'
'-x, -y, -z'
'x, -y-1/2, z-1/2'

loop_
_atom_site_label
_atom_site_type_symbol
_atom_site_fract_x
_atom_site_fract_y
_atom_site_fract_z
_atom_site_U_iso_or_equiv
_atom_site_adp_type
_atom_site_occupancy
_atom_site_symmetry_multiplicity
_atom_site_calc_flag
_atom_site_refinement_flags
O6 O 1.0943(2) 0.10011(10) 0.0810(3) 0.0447(6) Uani 1 1 d .
O3 O 0.9464(2) -0.09252(9) 0.3141(3) 0.0513(6) Uani 1 1 d .
H3 H 0.9775 -0.0842 0.2358 0.077 Uiso 1 1 calc R
O8 O 0.9962(2) 0.21212(10) 0.2264(3) 0.0570(7) Uani 1 1 d .
O1 O 0.6059(2) 0.07881(11) 0.4406(3) 0.0552(7) Uani 1 1 d .
O5 O 0.6810(2) 0.07924(11) -0.0024(3) 0.0555(7) Uani 1 1 d .
O4 O 0.8405(2) 0.09105(13) -0.1341(3) 0.0656(8) Uani 1 1 d .
O2 O 0.5317(3) 0.17104(15) 0.4451(4) 0.0811(9) Uani 1 1 d .
O7 O 0.8314(3) 0.21482(11) 0.0015(3) 0.0687(8) Uani 1 1 d .
C8 C 0.8818(3) 0.12313(13) 0.1463(4) 0.0347(7) Uani 1 1 d .
C5 C 0.8868(3) 0.01076(13) 0.3047(3) 0.0330(7) Uani 1 1 d .
C6 C 0.8010(3) 0.05429(13) 0.3380(4) 0.0346(7) Uani 1 1 d .
C7 C 0.8216(3) 0.11808(13) 0.2984(4) 0.0366(7) Uani 1 1 d .
H7 H 0.8891 0.1333 0.3911 0.044 Uiso 1 1 calc R
C13 C 0.8005(3) 0.09669(14) -0.0125(4) 0.0407(8) Uani 1 1 d .
C10 C 0.9971(3) 0.02568(13) 0.2222(4) 0.0371(7) Uani 1 1 d .
H10A H 0.9790 0.0067 0.1158 0.044 Uiso 1 1 calc R
H10B H 1.0792 0.0094 0.2870 0.044 Uiso 1 1 calc R
C1 C 0.6969(3) 0.03826(15) 0.4083(4) 0.0417(8) Uani 1 1 d .
C9 C 1.0171(3) 0.09102(13) 0.1984(4) 0.0361(7) Uani 1 1 d .
H9 H 1.0656 0.1075 0.3032 0.043 Uiso 1 1 calc R
C4 C 0.8652(3) -0.04780(14) 0.3410(4) 0.0384(8) Uani 1 1 d .
C17 C 0.6948(3) 0.15425(15) 0.2942(4) 0.0475(9) Uani 1 1 d .
H17A H 0.7143 0.1960 0.2935 0.057 Uiso 1 1 calc R
H17B H 0.6276 0.1450 0.1960 0.057 Uiso 1 1 calc R
C15 C 0.8996(3) 0.18826(15) 0.1124(4) 0.0453(9) Uani 1 1 d .
C3 C 0.7611(3) -0.06247(16) 0.4097(4) 0.0465(9) Uani 1 1 d .
H3A H 0.7475 -0.1016 0.4332 0.056 Uiso 1 1 calc R
C12 C 1.3070(4) 0.1106(2) 0.0270(5) 0.0745(13) Uani 1 1 d .
H12A H 1.3022 0.0724 -0.0230 0.112 Uiso 1 1 calc R
H12B H 1.3977 0.1199 0.0767 0.112 Uiso 1 1 calc R
H12C H 1.2716 0.1395 -0.0550 0.112 Uiso 1 1 calc R
C2 C 0.6764(3) -0.01971(16) 0.4444(4) 0.0464(9) Uani 1 1 d .
H2 H 0.6067 -0.0299 0.4914 0.056 Uiso 1 1 calc R
C18 C 0.6456(3) 0.13901(17) 0.4439(5) 0.0531(10) Uani 1 1 d .
H18 H 0.7144 0.1471 0.5433 0.064 Uiso 1 1 calc R
C16 C 1.0171(5) 0.27482(16) 0.2107(6) 0.0753(13) Uani 1 1 d .
H16A H 1.0409 0.2825 0.1088 0.113 Uiso 1 1 calc R
H16B H 1.0871 0.2878 0.2999 0.113 Uiso 1 1 calc R
H16C H 0.9370 0.2956 0.2130 0.113 Uiso 1 1 calc R
C14 C 0.5993(4) 0.0521(2) -0.1480(5) 0.0712(12) Uani 1 1 d .
H14A H 0.5928 0.0780 -0.2399 0.107 Uiso 1 1 calc R
H14B H 0.5124 0.0448 -0.1311 0.107 Uiso 1 1 calc R
H14C H 0.6388 0.0156 -0.1692 0.107 Uiso 1 1 calc R
C11 C 1.2300(3) 0.1106(2) 0.1521(5) 0.0671(12) Uani 1 1 d .
H11A H 1.2635 0.0803 0.2326 0.081 Uiso 1 1 calc R
H11B H 1.2398 0.1483 0.2078 0.081 Uiso 1 1 calc R
C20 C 0.4025(6) 0.2283(2) 0.5820(8) 0.114(2) Uani 1 1 d .
H20A H 0.4136 0.2680 0.5480 0.171 Uiso 1 1 calc R
H20B H 0.3849 0.2287 0.6893 0.171 Uiso 1 1 calc R
H20C H 0.3295 0.2104 0.5059 0.171 Uiso 1 1 calc R
C19 C 0.5212(6) 0.1955(3) 0.5860(7) 0.130(3) Uani 1 1 d .
H19A H 0.5964 0.2215 0.6231 0.156 Uiso 1 1 calc R
H19B H 0.5277 0.1646 0.6670 0.156 Uiso 1 1 calc R

loop_
_atom_site_aniso_label
_atom_site_aniso_U_11
_atom_site_aniso_U_22
_atom_site_aniso_U_33
_atom_site_aniso_U_23
_atom_site_aniso_U_13
_atom_site_aniso_U_12
O6 0.0335(12) 0.0588(15) 0.0448(14) 0.0025(11) 0.0151(10) -0.0053(10)
O3 0.0618(16) 0.0361(13) 0.0586(17) 0.0046(11) 0.0191(13) 0.0035(11)
O8 0.0627(15) 0.0335(14) 0.0704(18) -0.0004(12) 0.0069(13) -0.0088(12)
O1 0.0414(13) 0.0646(18) 0.0656(17) -0.0038(13) 0.0248(12) 0.0003(12)
O5 0.0431(13) 0.0807(18) 0.0410(14) -0.0090(12) 0.0060(11) -0.0162(12)
O4 0.0483(15) 0.107(2) 0.0438(15) -0.0171(14) 0.0142(12) -0.0008(14)
O2 0.0527(16) 0.110(2) 0.082(2) -0.0375(18) 0.0193(15) 0.0206(15)
O7 0.0770(18) 0.0511(16) 0.0707(19) 0.0222(14) 0.0025(15) 0.0063(14)
C8 0.0331(16) 0.0322(18) 0.0394(18) -0.0019(13) 0.0096(13) -0.0009(13)
C5 0.0329(15) 0.0335(17) 0.0320(16) -0.0004(13) 0.0067(13) -0.0027(13)
C6 0.0333(15) 0.0391(18) 0.0318(17) -0.0031(13) 0.0082(13) -0.0039(13)
C7 0.0342(16) 0.0391(19) 0.0369(18) -0.0043(14) 0.0093(13) -0.0009(13)
C13 0.0389(18) 0.044(2) 0.0386(19) 0.0026(15) 0.0074(15) 0.0059(14)
C10 0.0359(16) 0.0348(18) 0.0427(19) -0.0012(14) 0.0136(14) 0.0013(13)
C1 0.0319(16) 0.056(2) 0.0379(19) -0.0007(15) 0.0095(14) -0.0007(15)
C9 0.0309(15) 0.0395(19) 0.0393(18) 0.0014(14) 0.0113(13) 0.0005(13)
C4 0.0387(17) 0.0396(19) 0.0347(18) -0.0013(14) 0.0042(13) -0.0029(14)
C17 0.0454(19) 0.042(2) 0.057(2) -0.0074(16) 0.0156(16) 0.0062(15)
C15 0.0475(19) 0.040(2) 0.052(2) 0.0054(17) 0.0176(18) 0.0027(16)
C3 0.0472(19) 0.044(2) 0.046(2) 0.0066(15) 0.0062(16) -0.0136(16)
C12 0.036(2) 0.112(4) 0.077(3) -0.005(3) 0.018(2) -0.014(2)
C2 0.0383(17) 0.063(2) 0.0398(19) 0.0026(17) 0.0123(14) -0.0127(16)
C18 0.0379(19) 0.068(3) 0.056(2) -0.0146(19) 0.0154(17) 0.0042(17)
C16 0.091(3) 0.035(2) 0.099(4) -0.004(2) 0.023(3) -0.015(2)
C14 0.061(2) 0.094(3) 0.051(2) -0.016(2) -0.002(2) -0.025(2)
C11 0.039(2) 0.104(3) 0.060(3) -0.009(2) 0.0149(18) -0.012(2)
C20 0.119(4) 0.081(4) 0.170(6) -0.035(4) 0.089(4) 0.008(3)
C19 0.136(5) 0.153(6) 0.104(4) -0.043(4) 0.031(4) 0.073(4)

loop_
_atom_type_symbol
_atom_type_description
_atom_type_scat_dispersion_real
_atom_type_scat_dispersion_imag
_atom_type_scat_source
C C 0.0033 0.0016 'International Tables Vol C Tables 4.2.6.8 and 6.1.1.4'
H H 0.0000 0.0000 'International Tables Vol C Tables 4.2.6.8 and 6.1.1.4'
O O 0.0106 0.0060 'International Tables Vol C Tables 4.2.6.8 and 6.1.1.4'

loop_
_geom_angle_atom_site_label_1
_geom_angle_atom_site_label_2
_geom_angle_atom_site_label_3
_geom_angle
C11 O6 C9 113.5(2)
C15 O8 C16 116.1(3)
C1 O1 C18 115.7(2)
C13 O5 C14 116.4(3)
C19 O2 C18 118.1(4)
C13 C8 C15 106.6(3)
C13 C8 C7 116.3(2)
C15 C8 C7 108.3(2)
C13 C8 C9 109.8(2)
C15 C8 C9 111.6(2)
C7 C8 C9 104.2(2)
C4 C5 C6 119.2(3)
C4 C5 C10 119.5(3)
C6 C5 C10 121.2(3)
C1 C6 C5 119.4(3)
C1 C6 C7 120.4(3)
C5 C6 C7 120.3(3)
C6 C7 C17 110.6(2)
C6 C7 C8 110.8(2)
C17 C7 C8 116.5(3)
O4 C13 O5 122.7(3)
O4 C13 C8 123.9(3)
O5 C13 C8 113.4(3)
C5 C10 C9 114.9(2)
C2 C1 C6 121.2(3)
C2 C1 O1 116.3(3)
C6 C1 O1 122.5(3)
O6 C9 C10 110.5(2)
O6 C9 C8 110.8(2)
C10 C9 C8 110.8(2)
O3 C4 C3 117.4(3)
O3 C4 C5 122.3(3)
C3 C4 C5 120.2(3)
C18 C17 C7 108.2(3)
O7 C15 O8 124.4(3)
O7 C15 C8 124.1(3)
O8 C15 C8 111.4(3)
C4 C3 C2 121.0(3)
C1 C2 C3 119.0(3)
O2 C18 O1 105.1(3)
O2 C18 C17 110.0(3)
O1 C18 C17 111.0(3)
O6 C11 C12 110.8(3)
O2 C19 C20 116.4(5)

loop_
_geom_bond_atom_site_label_1
_geom_bond_atom_site_label_2
_geom_bond_distance
O6 C11 1.415(4)
O6 C9 1.423(3)
O3 C4 1.373(4)
O8 C15 1.329(4)
O8 C16 1.452(4)
O1 C1 1.391(4)
O1 C18 1.428(4)
O5 C13 1.323(4)
O5 C14 1.451(4)
O4 C13 1.195(4)
O2 C19 1.334(5)
O2 C18 1.390(4)
O7 C15 1.193(4)
C8 C13 1.524(5)
C8 C15 1.527(4)
C8 C7 1.552(4)
C8 C9 1.552(4)
C5 C4 1.396(4)
C5 C6 1.402(4)
C5 C10 1.509(4)
C6 C1 1.396(4)
C6 C7 1.514(4)
C7 C17 1.545(4)
C10 C9 1.520(4)
C1 C2 1.380(5)
C4 C3 1.380(4)
C17 C18 1.503(5)
C3 C2 1.387(5)
C12 C11 1.461(5)
C20 C19 1.434(7)
